data_1552325
loop_
_publ_author_name
'Sherburn, Michael'
'George, Josemon'
'Ward, Jas S.'

_publ_section_title
;
 A General Synthesis of Dendralenes
;
_journal_name_full 'Chemical Science'
_journal_paper_doi 10.1039/C9SC03976G
_journal_year 2019
_chemical_formula_moiety 'C21 H20'
_chemical_formula_sum 'C21 H20'
_chemical_formula_weight 272.37
_space_group_crystal_system monoclinic
_space_group_IT_number 4
_space_group_name_Hall 'P 2yb'
_space_group_name_H-M_alt 'P 1 21 1'
_symmetry_space_group_name_Hall 'P 2yb'
_symmetry_space_group_name_H-M 'P 1 21 1'
_atom_sites_solution_hydrogens geom
_atom_sites_solution_primary dual
_audit_creation_date 2018-01-22
_audit_creation_method
;
Olex2 1.2
(compiled 2017.08.10 svn.r3458 for OlexSys, GUI svn.r5381)
;
_audit_update_record
;
2019-03-12 deposited with the CCDC.    2019-09-11 downloaded from the CCDC.
;
_cell_angle_alpha 90
_cell_angle_beta 104.5470(10)
_cell_angle_gamma 90
_cell_formula_units_Z 2
_cell_length_a 8.59440(10)
_cell_length_b 5.93120(10)
_cell_length_c 16.3498(2)
_cell_measurement_reflns_used 6721
_cell_measurement_temperature 150.01(10)
_cell_measurement_theta_max 73.5890
_cell_measurement_theta_min 5.2920
_cell_volume 806.71(2)
_computing_cell_refinement 'CrysAlisPro 1.171.38.46 (Rigaku OD, 2015)'
_computing_data_collection 'CrysAlisPro 1.171.38.46 (Rigaku OD, 2015)'
_computing_data_reduction 'CrysAlisPro 1.171.38.46 (Rigaku OD, 2015)'
_computing_molecular_graphics 'Olex2 (Dolomanov et al., 2009)'
_computing_publication_material 'Olex2 (Dolomanov et al., 2009)'
_computing_structure_refinement 'ShelXL (Sheldrick, 2015)'
_computing_structure_solution 'ShelXT (Sheldrick, 2015)'
_diffrn_ambient_environment N~2~
_diffrn_ambient_temperature 150.01(10)
_diffrn_detector 'CCD plate'
_diffrn_detector_area_resol_mean 8.1297
_diffrn_detector_type EosS2
_diffrn_measured_fraction_theta_full 0.999
_diffrn_measured_fraction_theta_max 0.998
_diffrn_measurement_details
;
List of Runs (angles in degrees, time in seconds):

  # Type    Start    End  Width  t~exp~   \w     \q     \k     \f   Frames
#--------------------------------------------------------------------------
  1  \w    -54.00  30.00   1.00    1.00    --  -36.95  57.00 -60.00   84
  2  \w     10.00 105.00   1.00    1.00    --   36.95  77.00 -30.00   95
  3  \w     23.00  90.00   1.00    1.00    --   36.95-125.00-120.00   67
  4  \w    -34.00  66.00   1.00    1.00    --   36.95 -19.00   0.00  100
  5  \w     20.00 104.00   1.00    1.00    --   36.95  57.00-180.00   84
  6  \w    -31.00  64.00   1.00    1.00    --   36.95 -77.00  60.00   95
  7  \w      1.00  76.00   1.00    1.00    --   36.95 -99.00-120.00   75
  8  \w    -31.00  64.00   1.00    1.00    --   36.95 -77.00 -30.00   95
  9  \w     23.00  90.00   1.00    1.00    --   36.95-125.00 120.00   67
 10  \w     41.00 116.00   1.00    5.00    --  111.00-111.00 120.00   75
 11  \w     42.00 130.00   1.00    5.00    --  111.00 -38.00-180.00   88
 12  \w     44.00 131.00   1.00    5.00    --  111.00 -64.00-180.00   87
 13  \w     43.00 138.00   1.00    5.00    --  111.00 -77.00  60.00   95
 14  \w     91.00 178.00   1.00    5.00    --  111.00  64.00 -90.00   87
 15  \w     41.00 116.00   1.00    5.00    --  111.00-111.00-180.00   75
 16  \w     92.00 178.00   1.00    5.00    --  111.00  38.00  90.00   86
 17  \w     42.00 178.00   1.00    5.00    --  111.00   0.00-120.00  136
 18  \w     91.00 178.00   1.00    5.00    --  111.00  64.00-120.00   87
 19  \w     94.00 175.00   1.00    5.00    --  111.00  50.00 -90.00   81
 20  \w     82.00 128.00   1.00    5.00    --  111.00 -64.00 -60.00   46
 21  \w     65.00 136.00   1.00    5.00    --  111.00 -77.00 150.00   71
 22  \w     98.00 126.00   1.00    5.00    --  111.00 -64.00  30.00   28
 23  \w     82.00 114.00   1.00    5.00    --  111.00-111.00 -90.00   32
 24  \w     46.00  76.00   1.00    5.00    --  111.00 -64.00 -60.00   30
 25  \w     41.00  70.00   1.00    5.00    --  111.00-111.00  90.00   29
 26  \w     78.00 115.00   1.00    5.00    --  111.00-111.00  90.00   37
 27  \w     42.00  99.00   1.00    5.00    --  111.00 -12.00 -30.00   57
 28  \w     86.00 116.00   1.00    5.00    --  111.00-111.00  30.00   30
 29  \w     64.00 121.00   1.00    5.00    --  111.00 -92.00 -30.00   57
 30  \w     85.00 123.00   1.00    5.00    --  111.00 -38.00 -90.00   38
 31  \w     46.00  71.00   1.00    5.00    --  111.00 -38.00 -90.00   25
 32  \w    127.00 155.00   1.00    5.00    --  111.00 -12.00 -30.00   28
 33  \w     47.00  72.00   1.00    5.00    --  111.00-111.00 150.00   25
 34  \w    101.00 157.00   1.00    5.00    --  111.00 111.00 -30.00   56
 35  \w     61.00 102.00   1.00    5.00    --  111.00 -25.00 120.00   41
 36  \w    143.00 170.00   1.00    5.00    --  111.00  50.00 120.00   27
 37  \w     67.00  93.00   1.00    5.00    --  111.00 -64.00 -30.00   26
 38  \w     74.00 100.00   1.00    5.00    --  111.00 -42.00-132.08   26
 39  \w    102.00 127.00   1.00    5.00    --  111.00 -42.00-132.08   25
 40  \w     46.00  94.00   1.00    5.00    --  111.00 -38.00  90.00   48
 41  \w     82.00 108.00   1.00    5.00    --  111.00 -92.00  90.00   26
 42  \w     41.00  68.00   1.00    5.00    --  111.00-111.00 -90.00   27
;
_diffrn_measurement_device 'four-circle diffractometer'
_diffrn_measurement_device_type 'SuperNova, Dual, Cu at zero, EosS2'
_diffrn_measurement_method '\f and \w scans'
_diffrn_orient_matrix_type 'CrysAlisPro convention (1999,Acta A55,543-557)'
_diffrn_orient_matrix_UB_11 -0.0484189000
_diffrn_orient_matrix_UB_12 0.2500651000
_diffrn_orient_matrix_UB_13 0.0002945000
_diffrn_orient_matrix_UB_21 -0.0460252000
_diffrn_orient_matrix_UB_22 -0.0357861000
_diffrn_orient_matrix_UB_23 0.0842846000
_diffrn_orient_matrix_UB_31 0.1726580000
_diffrn_orient_matrix_UB_32 0.0605602000
_diffrn_orient_matrix_UB_33 0.0487198000
_diffrn_radiation_monochromator mirror
_diffrn_radiation_probe x-ray
_diffrn_radiation_type CuK\a
_diffrn_radiation_wavelength 1.54178
_diffrn_reflns_av_R_equivalents 0.0175
_diffrn_reflns_av_unetI/netI 0.0172
_diffrn_reflns_Laue_measured_fraction_full 0.999
_diffrn_reflns_Laue_measured_fraction_max 0.998
_diffrn_reflns_limit_h_max 10
_diffrn_reflns_limit_h_min -10
_diffrn_reflns_limit_k_max 7
_diffrn_reflns_limit_k_min -7
_diffrn_reflns_limit_l_max 20
_diffrn_reflns_limit_l_min -20
_diffrn_reflns_number 9802
_diffrn_reflns_point_group_measured_fraction_full 0.953
_diffrn_reflns_point_group_measured_fraction_max 0.943
_diffrn_reflns_theta_full 67.679
_diffrn_reflns_theta_max 73.744
_diffrn_reflns_theta_min 5.317
_diffrn_source 'micro-focus sealed X-ray tube'
_diffrn_source_type 'SuperNova (Cu) X-ray Source'
_diffrn_standards_number 0
_exptl_absorpt_coefficient_mu 0.471
_exptl_absorpt_correction_T_max 1.00000
_exptl_absorpt_correction_T_min 0.87143
_exptl_absorpt_correction_type multi-scan
_exptl_absorpt_process_details
;
CrysAlisPro 1.171.38.46 (Rigaku Oxford Diffraction, 2015)
Empirical absorption correction using spherical harmonics,
 implemented in SCALE3 ABSPACK scaling algorithm.
;
_exptl_crystal_colour yellow
_exptl_crystal_colour_primary yellow
_exptl_crystal_density_diffrn 1.121
_exptl_crystal_description needle
_exptl_crystal_F_000 292
_exptl_crystal_size_max 0.305
_exptl_crystal_size_mid 0.15
_exptl_crystal_size_min 0.048
_refine_diff_density_max 0.404
_refine_diff_density_min -0.192
_refine_diff_density_rms 0.039
_refine_ls_abs_structure_details
;
 Flack x determined using 1250 quotients [(I+)-(I-)]/[(I+)+(I-)]
 (Parsons, Flack and Wagner, Acta Cryst. B69 (2013) 249-259).
;
_refine_ls_extinction_method none
_refine_ls_goodness_of_fit_ref 1.074
_refine_ls_hydrogen_treatment constr
_refine_ls_matrix_type full
_refine_ls_number_parameters 211
_refine_ls_number_reflns 3077
_refine_ls_number_restraints 13
_refine_ls_restrained_S_all 1.073
_refine_ls_R_factor_all 0.0457
_refine_ls_R_factor_gt 0.0451
_refine_ls_shift/su_max 0.000
_refine_ls_shift/su_mean 0.000
_refine_ls_structure_factor_coef Fsqd
_refine_ls_weighting_details 'w=1/[\s^2^(Fo^2^)+(0.0621P)^2^+0.2761P] where P=(Fo^2^+2Fc^2^)/3'
_refine_ls_weighting_scheme calc
_refine_ls_wR_factor_gt 0.1264
_refine_ls_wR_factor_ref 0.1270
_reflns_Friedel_coverage 0.716
_reflns_Friedel_fraction_full 0.897
_reflns_Friedel_fraction_max 0.876
_reflns_number_gt 3018
_reflns_number_total 3077
_reflns_threshold_expression 'I > 2\s(I)'
_cod_data_source_file c9sc03976g2.cif
_cod_data_source_block JG-E139_scale
_cod_database_code 1552325
_shelxl_version_number 2014/6
_shelx_space_group_comment
;
The symmetry employed for this shelxl refinement is uniquely defined
by the following loop, which should always be used as a source of
symmetry information in preference to the above space-group names.
They are only intended as comments.
;
_shelx_estimated_absorpt_t_max 0.978
_shelx_estimated_absorpt_t_min 0.870
_reflns_odcompleteness_completeness 98.47
_reflns_odcompleteness_iscentric 1
_reflns_odcompleteness_theta 74.33
_olex2_refinement_description
;
1. Fixed Uiso
 At 1.2 times of:
  All C(H) groups, All C(H,H) groups
 At 1.5 times of:
  All C(H,H,H) groups
2. Rigid bond restraints
 C1A, C3A, C1B, C3B
 with sigma for 1-2 distances of 0.005 and sigma for 1-3 distances of 0.005
3. Uiso/Uaniso restraints and constraints
C1A \\sim C3A \\sim C1B \\sim C3B: within 1.7A with sigma of 0.02 and sigma for
terminal atoms of 0.04
4. Others
 Sof(C1B)=Sof(H1BA)=Sof(H1BB)=Sof(H1BC)=Sof(C3B)=Sof(H3BA)=Sof(H3BB)=1-FVAR(1)
 Sof(C1A)=Sof(H1AA)=Sof(H1AB)=Sof(H1AC)=Sof(C3A)=Sof(H3AA)=Sof(H3AB)=FVAR(1)
5.a Aromatic/amide H refined with riding coordinates:
 C5(H5), C6(H6), C8(H8), C9(H9), C10(H10), C11(H11), C12(H12), C13(H13),
 C14(H14), C15(H15), C17(H17), C18(H18), C19(H19), C20(H20), C21(H21)
5.b X=CH2 refined with riding coordinates:
 C3A(H3AA,H3AB), C3B(H3BA,H3BB)
5.c Idealised Me refined as rotating group:
 C1A(H1AA,H1AB,H1AC), C1B(H1BA,H1BB,H1BC)
;
_ins_header
;
TITL JG-E139_scale in P2(1)/m 
REM P2(1)/m (#11 in standard setting)
CELL 1.54184   8.594375   5.931151  16.349805  90.0000 104.5472  90.0000
ZERR    2.00   0.000118   0.000074   0.000235   0.0000   0.0014   0.0000
LATT  1
SYMM -x, y+1/2,-z 
SFAC C H
UNIT 42.00 40.00
TREF
HKLF 4
END
;
_olex2_submission_special_instructions 'No special instructions were received'
_oxdiff_exptl_absorpt_empirical_details
;
Empirical correction (ABSPACK) includes:
- Absorption correction using spherical harmonics
- Frame scaling
;
_oxdiff_exptl_absorpt_empirical_full_max 1.332
_oxdiff_exptl_absorpt_empirical_full_min 0.732

loop_
_space_group_symop_operation_xyz
'x, y, z'
'-x, y+1/2, -z'

loop_
_atom_site_label
_atom_site_type_symbol
_atom_site_fract_x
_atom_site_fract_y
_atom_site_fract_z
_atom_site_U_iso_or_equiv
_atom_site_adp_type
_atom_site_occupancy
_atom_site_site_symmetry_order
_atom_site_calc_flag
_atom_site_refinement_flags_posn
_atom_site_refinement_flags_adp
_atom_site_refinement_flags_occupancy
_atom_site_disorder_assembly
_atom_site_disorder_group
C1A C 0.441(2) 0.134(3) 0.2500(15) 0.054(7) Uani 0.52(4) 1 d . U P A 1
H1AA H 0.4645 0.0948 0.3088 0.080 Uiso 0.52(4) 1 calc GR . P A 1
H1AB H 0.5071 0.0463 0.2226 0.080 Uiso 0.52(4) 1 calc GR . P A 1
H1AC H 0.3299 0.1051 0.2240 0.080 Uiso 0.52(4) 1 calc GR . P A 1
C2 C 0.4741(3) 0.3689(5) 0.24197(17) 0.0371(6) Uani 1 1 d . . . . .
C3A C 0.590(3) 0.441(7) 0.2041(17) 0.051(6) Uani 0.52(4) 1 d . U P A 1
H3AA H 0.6503 0.3359 0.1827 0.061 Uiso 0.52(4) 1 calc R . P A 1
H3AB H 0.6092 0.5940 0.1997 0.061 Uiso 0.52(4) 1 calc R . P A 1
C4 C 0.3840(3) 0.5373(5) 0.28205(17) 0.0360(6) Uani 1 1 d . . . . .
C5 C 0.2256(3) 0.6119(5) 0.23277(16) 0.0336(5) Uani 1 1 d . . . . .
H5 H 0.1763 0.7272 0.2556 0.040 Uiso 1 1 calc R . . . .
C6 C 0.1467(3) 0.5303(5) 0.15905(17) 0.0378(6) Uani 1 1 d . . . . .
H6 H 0.1974 0.4177 0.1357 0.045 Uiso 1 1 calc R . . . .
C7 C -0.0153(3) 0.6007(5) 0.10973(15) 0.0359(6) Uani 1 1 d . . . . .
C8 C -0.0980(3) 0.4582(5) 0.04673(17) 0.0382(6) Uani 1 1 d . . . . .
H8 H -0.0513 0.3220 0.0377 0.046 Uiso 1 1 calc R . . . .
C9 C -0.2487(3) 0.5134(6) -0.00322(18) 0.0471(7) Uani 1 1 d . . . . .
H9 H -0.3027 0.4149 -0.0450 0.057 Uiso 1 1 calc R . . . .
C10 C -0.3187(3) 0.7194(7) 0.00987(19) 0.0498(8) Uani 1 1 d . . . . .
H10 H -0.4195 0.7600 -0.0231 0.060 Uiso 1 1 calc R . . . .
C11 C -0.2346(4) 0.8614(6) 0.07307(19) 0.0459(7) Uani 1 1 d . . . . .
H11 H -0.2801 0.9980 0.0827 0.055 Uiso 1 1 calc R . . . .
C12 C -0.0850(3) 0.8032(5) 0.12177(17) 0.0409(6) Uani 1 1 d . . . . .
H12 H -0.0303 0.9018 0.1634 0.049 Uiso 1 1 calc R . . . .
C13 C 0.4479(3) 0.6136(5) 0.36085(16) 0.0367(6) Uani 1 1 d . . . . .
H13 H 0.3899 0.7226 0.3815 0.044 Uiso 1 1 calc R . . . .
C14 C 0.5966(3) 0.5425(5) 0.41552(16) 0.0326(5) Uani 1 1 d . . . . .
H14 H 0.6540 0.4295 0.3966 0.039 Uiso 1 1 calc R . . . .
C15 C 0.6588(3) 0.6301(5) 0.49346(16) 0.0366(6) Uani 1 1 d . . . . .
H15 H 0.5986 0.7421 0.5109 0.044 Uiso 1 1 calc R . . . .
C16 C 0.8098(3) 0.5683(5) 0.55311(15) 0.0354(6) Uani 1 1 d . . . . .
C17 C 0.8816(4) 0.7156(5) 0.61797(18) 0.0415(6) Uani 1 1 d . . . . .
H17 H 0.8303 0.8503 0.6241 0.050 Uiso 1 1 calc R . . . .
C18 C 1.0265(4) 0.6659(6) 0.67298(19) 0.0518(8) Uani 1 1 d . . . . .
H18 H 1.0731 0.7683 0.7151 0.062 Uiso 1 1 calc R . . . .
C19 C 1.1022(3) 0.4692(7) 0.66650(19) 0.0510(8) Uani 1 1 d . . . . .
H19 H 1.2007 0.4377 0.7038 0.061 Uiso 1 1 calc R . . . .
C20 C 1.0344(3) 0.3169(6) 0.60545(17) 0.0439(7) Uani 1 1 d . . . . .
H20 H 1.0866 0.1809 0.6026 0.053 Uiso 1 1 calc R . . . .
C21 C 0.8897(3) 0.3605(5) 0.54768(16) 0.0388(6) Uani 1 1 d . . . . .
H21 H 0.8453 0.2557 0.5060 0.047 Uiso 1 1 calc R . . . .
C1B C 0.579(2) 0.466(6) 0.1934(18) 0.039(4) Uani 0.48(4) 1 d . U P A 2
H1BA H 0.5187 0.5685 0.1521 0.058 Uiso 0.48(4) 1 calc GR . P A 2
H1BB H 0.6216 0.3471 0.1654 0.058 Uiso 0.48(4) 1 calc GR . P A 2
H1BC H 0.6659 0.5447 0.2308 0.058 Uiso 0.48(4) 1 calc GR . P A 2
C3B C 0.443(2) 0.143(4) 0.2477(16) 0.053(7) Uani 0.48(4) 1 d . U P A 2
H3BA H 0.4913 0.0386 0.2193 0.064 Uiso 0.48(4) 1 calc R . P A 2
H3BB H 0.3749 0.0948 0.2801 0.064 Uiso 0.48(4) 1 calc R . P A 2

loop_
_atom_site_aniso_label
_atom_site_aniso_U_11
_atom_site_aniso_U_22
_atom_site_aniso_U_33
_atom_site_aniso_U_23
_atom_site_aniso_U_13
_atom_site_aniso_U_12
C1A 0.070(12) 0.020(7) 0.076(12) -0.002(7) 0.028(9) 0.017(6)
C2 0.0366(12) 0.0341(14) 0.0400(13) -0.0041(11) 0.0084(10) -0.0006(11)
C3A 0.064(10) 0.051(8) 0.039(6) 0.002(5) 0.017(5) 0.003(5)
C4 0.0396(13) 0.0300(13) 0.0392(12) 0.0027(11) 0.0112(10) -0.0059(11)
C5 0.0332(12) 0.0287(12) 0.0422(13) 0.0062(11) 0.0158(10) 0.0032(10)
C6 0.0369(13) 0.0346(14) 0.0433(13) 0.0017(12) 0.0127(11) 0.0046(11)
C7 0.0391(13) 0.0386(14) 0.0310(11) 0.0054(11) 0.0102(10) -0.0028(11)
C8 0.0400(13) 0.0360(14) 0.0399(14) -0.0005(11) 0.0125(11) 0.0010(11)
C9 0.0446(15) 0.0563(19) 0.0374(13) -0.0036(13) 0.0044(11) -0.0131(15)
C10 0.0311(13) 0.070(2) 0.0452(15) 0.0186(15) 0.0038(11) 0.0065(14)
C11 0.0493(15) 0.0420(16) 0.0516(15) 0.0055(13) 0.0224(12) 0.0087(13)
C12 0.0434(14) 0.0425(16) 0.0364(13) -0.0005(12) 0.0093(11) -0.0039(12)
C13 0.0355(12) 0.0335(13) 0.0427(13) 0.0002(12) 0.0126(10) -0.0014(11)
C14 0.0331(12) 0.0288(12) 0.0389(12) -0.0019(10) 0.0146(10) -0.0020(10)
C15 0.0364(12) 0.0342(13) 0.0417(13) 0.0012(12) 0.0142(10) 0.0023(11)
C16 0.0295(11) 0.0457(17) 0.0326(11) 0.0075(11) 0.0109(9) 0.0017(11)
C17 0.0497(15) 0.0352(14) 0.0433(14) -0.0039(12) 0.0187(12) 0.0028(12)
C18 0.0490(16) 0.064(2) 0.0388(14) -0.0044(14) 0.0041(12) -0.0038(16)
C19 0.0393(14) 0.070(2) 0.0410(15) 0.0084(15) 0.0053(12) 0.0028(15)
C20 0.0418(14) 0.0497(18) 0.0438(14) 0.0085(13) 0.0172(11) 0.0155(12)
C21 0.0443(13) 0.0405(15) 0.0345(12) -0.0033(12) 0.0152(10) -0.0014(12)
C1B 0.029(5) 0.052(11) 0.038(7) -0.011(7) 0.014(4) -0.005(5)
C3B 0.045(9) 0.046(11) 0.061(11) 0.001(8) 0.000(7) -0.012(7)

loop_
_atom_type_symbol
_atom_type_description
_atom_type_scat_dispersion_real
_atom_type_scat_dispersion_imag
_atom_type_scat_source
C C 0.0181 0.0091 'International Tables Vol C Tables 4.2.6.8 and 6.1.1.4'
H H 0.0000 0.0000 'International Tables Vol C Tables 4.2.6.8 and 6.1.1.4'

loop_
_exptl_crystal_face_index_h
_exptl_crystal_face_index_k
_exptl_crystal_face_index_l
_exptl_crystal_face_perp_dist
0 0 10 0.0238
0 0 -10 0.0238
-1 4 1 0.1424
1 -4 -1 0.1318
-6 0 3 0.0787
5 0 -4 0.0669

loop_
_geom_angle_atom_site_label_1
_geom_angle_atom_site_label_2
_geom_angle_atom_site_label_3
_geom_angle
C1A C2 C4 117.9(8)
C3A C2 C1A 121.8(18)
C3A C2 C4 120.2(16)
C1B C2 C4 115.5(13)
C3B C2 C4 119.2(11)
C3B C2 C1B 125.2(17)
C5 C4 C2 117.9(2)
C13 C4 C2 120.5(2)
C13 C4 C5 121.6(3)
C6 C5 C4 125.8(3)
C5 C6 C7 126.2(3)
C8 C7 C6 118.0(3)
C12 C7 C6 123.4(3)
C12 C7 C8 118.6(3)
C7 C8 C9 121.6(3)
C8 C9 C10 119.3(3)
C11 C10 C9 118.6(3)
C12 C11 C10 121.0(3)
C11 C12 C7 120.8(3)
C4 C13 C14 125.9(3)
C15 C14 C13 123.7(2)
C14 C15 C16 127.3(2)
C17 C16 C15 120.0(3)
C17 C16 C21 117.5(2)
C21 C16 C15 122.5(2)
C18 C17 C16 121.3(3)
C19 C18 C17 120.6(3)
C18 C19 C20 120.2(3)
C19 C20 C21 121.4(3)
C20 C21 C16 118.9(3)

loop_
_geom_bond_atom_site_label_1
_geom_bond_atom_site_label_2
_geom_bond_distance
C1A C2 1.431(19)
C2 C3A 1.37(3)
C2 C4 1.510(4)
C2 C1B 1.46(2)
C2 C3B 1.37(2)
C4 C5 1.466(4)
C4 C13 1.346(4)
C5 C6 1.318(4)
C6 C7 1.483(4)
C7 C8 1.383(4)
C7 C12 1.378(4)
C8 C9 1.386(4)
C9 C10 1.402(5)
C10 C11 1.387(5)
C11 C12 1.375(4)
C13 C14 1.427(4)
C14 C15 1.356(4)
C15 C16 1.461(4)
C16 C17 1.393(4)
C16 C21 1.425(4)
C17 C18 1.373(4)
C18 C19 1.353(5)
C19 C20 1.363(5)
C20 C21 1.384(4)

loop_
_exptl_oxdiff_crystal_face_indexfrac_h
_exptl_oxdiff_crystal_face_indexfrac_k
_exptl_oxdiff_crystal_face_indexfrac_l
_exptl_oxdiff_crystal_face_x
_exptl_oxdiff_crystal_face_y
_exptl_oxdiff_crystal_face_z
0.0008 -0.0017 9.9965 0.0025 0.8426 0.4871
-0.0008 0.0017 -9.9965 -0.0025 -0.8426 -0.4871
-1.0013 3.9997 1.0027 1.0490 -0.0125 0.1182
1.0013 -3.9997 -1.0027 -1.0490 0.0125 -0.1182
-6.0016 -0.0013 3.0012 0.2911 0.5292 -0.8901
5.0012 0.0014 -4.0004 -0.2430 -0.5674 0.6687
